data_7022095
loop_
_publ_author_name
'Dhokale, Bhausaheb'
'Gautam, Prabhat'
'Mobin, Shaikh M.'
'Misra, Rajneesh'

_publ_section_title
;
 Donor-acceptor, ferrocenyl substituted BODIPYs with marvelous
 supramolecular interactions.
;
_journal_issue 5
_journal_name_full 'Dalton transactions (Cambridge, England : 2003)'
_journal_page_first 1512
_journal_page_last 1518
_journal_paper_doi 10.1039/c2dt31632c
_journal_volume 42
_journal_year 2013
_chemical_formula_sum 'C33 H23 B F2 Fe N2'
_chemical_formula_weight 552.19
_chemical_name_systematic
;
?
;
_space_group_IT_number 14
_symmetry_cell_setting monoclinic
_symmetry_space_group_name_Hall '-P 2ybc'
_symmetry_space_group_name_H-M 'P 1 21/c 1'
_atom_sites_solution_hydrogens geom
_atom_sites_solution_primary direct
_atom_sites_solution_secondary difmap
_audit_creation_method SHELXL-97
_cell_angle_alpha 90.00
_cell_angle_beta 95.882(3)
_cell_angle_gamma 90.00
_cell_formula_units_Z 4
_cell_length_a 16.1854(5)
_cell_length_b 13.5186(5)
_cell_length_c 11.6565(4)
_cell_measurement_reflns_used 5119
_cell_measurement_temperature 150(2)
_cell_measurement_theta_max 32.2133
_cell_measurement_theta_min 2.9229
_cell_volume 2537.06(15)
_computing_cell_refinement 'CrysAlis RED, Oxford Diffraction Ltd.,'
_computing_data_collection 'CrysAlis CCD, Oxford Diffraction Ltd.,'
_computing_data_reduction 'CrysAlis RED, Oxford Diffraction Ltd.,'
_computing_molecular_graphics Ortep3
_computing_publication_material Shelx97
_computing_structure_refinement 'SHELXL-97 (Sheldrick, 1997)'
_computing_structure_solution 'SHELXS-97 (Sheldrick, 1997)'
_diffrn_ambient_temperature 150(2)
_diffrn_detector_area_resol_mean 15.9948
_diffrn_measured_fraction_theta_full 0.999
_diffrn_measured_fraction_theta_max 0.999
_diffrn_measurement_device_type 'OXFORD DIFFRACTION SUPER NOVA'
_diffrn_measurement_method \w/q-scan
_diffrn_radiation_monochromator graphite
_diffrn_radiation_source 'Micro-Focus (Mo) X-ray Source'
_diffrn_radiation_type MoK\a
_diffrn_radiation_wavelength 0.71073
_diffrn_reflns_av_R_equivalents 0.0691
_diffrn_reflns_av_sigmaI/netI 0.0504
_diffrn_reflns_limit_h_max 19
_diffrn_reflns_limit_h_min -19
_diffrn_reflns_limit_k_max 16
_diffrn_reflns_limit_k_min -15
_diffrn_reflns_limit_l_max 13
_diffrn_reflns_limit_l_min -13
_diffrn_reflns_number 18721
_diffrn_reflns_theta_full 25.00
_diffrn_reflns_theta_max 25.00
_diffrn_reflns_theta_min 2.95
_exptl_absorpt_coefficient_mu 0.636
_exptl_absorpt_correction_T_max 0.8676
_exptl_absorpt_correction_T_min 0.8176
_exptl_absorpt_correction_type multi-scan
_exptl_absorpt_process_details
;
CrysAlis RED, Oxford Diffraction Ltd.,
Version 1.171.31.7 (release 18-10-2006 CrysAlis171 .NET)
(compiled Oct 18 2006,16:28:17)
Empirical absorption correction using spherical harmonics,
implemented in SCALE3 ABSPACK scaling algorithm.
;
_exptl_crystal_colour orange
_exptl_crystal_density_diffrn 1.446
_exptl_crystal_density_method 'not measured'
_exptl_crystal_description block
_exptl_crystal_F_000 1136
_exptl_crystal_size_max 0.33
_exptl_crystal_size_mid 0.28
_exptl_crystal_size_min 0.23
_refine_diff_density_max 0.356
_refine_diff_density_min -0.388
_refine_diff_density_rms 0.054
_refine_ls_extinction_method none
_refine_ls_goodness_of_fit_ref 1.040
_refine_ls_hydrogen_treatment riding
_refine_ls_matrix_type full
_refine_ls_number_parameters 352
_refine_ls_number_reflns 4459
_refine_ls_number_restraints 0
_refine_ls_restrained_S_all 1.040
_refine_ls_R_factor_all 0.0678
_refine_ls_R_factor_gt 0.0482
_refine_ls_shift/su_max 0.000
_refine_ls_shift/su_mean 0.000
_refine_ls_structure_factor_coef Fsqd
_refine_ls_weighting_details 'calc w=1/[\s^2^(Fo^2^)+(0.0530P)^2^+1.2442P] where P=(Fo^2^+2Fc^2^)/3'
_refine_ls_weighting_scheme calc
_refine_ls_wR_factor_gt 0.1178
_refine_ls_wR_factor_ref 0.1317
_reflns_number_gt 3325
_reflns_number_total 4459
_reflns_threshold_expression >2sigma(I)
_cod_data_source_file c2dt31632c.txt
_cod_data_source_block rm020
_cod_depositor_comments
;
The following automatic conversions were performed:

'_symmetry_cell_setting' value 'Monoclinic' changed to 'monoclinic'
according to /home/saulius/struct/CIF-dictionaries/cif_core.dic
dictionary named 'cif_core.dic' version 2.4.2 from 2011-04-26.

Automatic conversion script
Id: cif_fix_values 1891 2012-01-12 08:04:46Z andrius 
;
_cod_original_sg_symbol_H-M 'P 21/c'
_cod_database_code 7022095

loop_
_symmetry_equiv_pos_as_xyz
'x, y, z'
'-x, y+1/2, -z+1/2'
'-x, -y, -z'
'x, -y-1/2, z-1/2'

loop_
_atom_site_label
_atom_site_type_symbol
_atom_site_fract_x
_atom_site_fract_y
_atom_site_fract_z
_atom_site_U_iso_or_equiv
_atom_site_adp_type
_atom_site_occupancy
_atom_site_symmetry_multiplicity
_atom_site_calc_flag
_atom_site_refinement_flags
Fe1 Fe 0.93710(3) 0.18714(4) 0.43927(4) 0.04778(18) Uani 1 1 d .
F1 F 0.48257(12) 0.19477(19) -0.5460(2) 0.0810(7) Uani 1 1 d .
F2 F 0.60032(13) 0.23310(15) -0.62362(18) 0.0687(6) Uani 1 1 d .
B1 B 0.5519(2) 0.1571(3) -0.5881(4) 0.0536(10) Uani 1 1 d .
N1 N 0.52958(16) 0.0855(2) -0.6886(2) 0.0542(7) Uani 1 1 d .
N2 N 0.60363(15) 0.09467(19) -0.4943(2) 0.0461(6) Uani 1 1 d .
C1 C 0.4721(2) 0.0996(4) -0.7789(3) 0.0737(12) Uani 1 1 d .
H1 H 0.4361 0.1551 -0.7888 0.088 Uiso 1 1 calc R
C2 C 0.4731(3) 0.0210(4) -0.8557(4) 0.0815(13) Uani 1 1 d .
H2 H 0.4385 0.0138 -0.9261 0.098 Uiso 1 1 calc R
C3 C 0.5331(2) -0.0444(3) -0.8113(3) 0.0637(10) Uani 1 1 d .
H3 H 0.5472 -0.1052 -0.8450 0.076 Uiso 1 1 calc R
C4 C 0.56978(19) -0.0042(3) -0.7062(3) 0.0489(8) Uani 1 1 d .
C5 C 0.62998(18) -0.0406(2) -0.6233(3) 0.0434(7) Uani 1 1 d .
C6 C 0.64605(18) 0.0084(2) -0.5171(3) 0.0427(7) Uani 1 1 d .
C7 C 0.6979(2) -0.0161(2) -0.4175(3) 0.0475(8) Uani 1 1 d .
H7 H 0.7353 -0.0704 -0.4090 0.057 Uiso 1 1 calc R
C8 C 0.6848(2) 0.0531(3) -0.3332(3) 0.0498(8) Uani 1 1 d .
C9 C 0.6263(2) 0.1208(3) -0.3844(3) 0.0506(8) Uani 1 1 d .
H9 H 0.6058 0.1767 -0.3469 0.061 Uiso 1 1 calc R
C10 C 0.67607(18) -0.1320(2) -0.6471(3) 0.0438(7) Uani 1 1 d .
C11 C 0.7158(2) -0.1382(3) -0.7477(3) 0.0520(8) Uani 1 1 d .
H11 H 0.7108 -0.0858 -0.8022 0.062 Uiso 1 1 calc R
C12 C 0.7622(2) -0.2208(3) -0.7676(3) 0.0589(9) Uani 1 1 d .
H12 H 0.7908 -0.2239 -0.8347 0.071 Uiso 1 1 calc R
C13 C 0.7676(2) -0.2985(3) -0.6916(3) 0.0582(9) Uani 1 1 d .
H13 H 0.7996 -0.3552 -0.7064 0.070 Uiso 1 1 calc R
C14 C 0.7265(2) -0.2943(3) -0.5933(3) 0.0541(8) Uani 1 1 d .
H14 H 0.7291 -0.3487 -0.5415 0.065 Uiso 1 1 calc R
C15 C 0.68165(19) -0.2109(2) -0.5708(3) 0.0481(8) Uani 1 1 d .
H15 H 0.6544 -0.2076 -0.5025 0.058 Uiso 1 1 calc R
C16 C 0.7200(2) 0.0565(3) -0.2154(3) 0.0530(8) Uani 1 1 d .
C17 C 0.7447(2) 0.0587(2) -0.1155(3) 0.0526(8) Uani 1 1 d .
C18 C 0.7682(2) 0.0652(2) 0.0065(3) 0.0484(8) Uani 1 1 d .
C19 C 0.8397(2) 0.0196(3) 0.0593(3) 0.0527(8) Uani 1 1 d .
H19 H 0.8729 -0.0200 0.0147 0.063 Uiso 1 1 calc R
C20 C 0.8623(2) 0.0317(3) 0.1755(3) 0.0512(8) Uani 1 1 d .
H20 H 0.9114 0.0005 0.2096 0.061 Uiso 1 1 calc R
C21 C 0.81526(18) 0.0884(2) 0.2447(3) 0.0430(7) Uani 1 1 d .
C22 C 0.74304(19) 0.1311(2) 0.1917(3) 0.0469(8) Uani 1 1 d .
H22 H 0.7089 0.1690 0.2368 0.056 Uiso 1 1 calc R
C23 C 0.7198(2) 0.1199(2) 0.0757(3) 0.0487(8) Uani 1 1 d .
H23 H 0.6700 0.1500 0.0422 0.058 Uiso 1 1 calc R
C24 C 0.83945(17) 0.1032(2) 0.3685(3) 0.0427(7) Uani 1 1 d .
C25 C 0.89559(19) 0.0444(3) 0.4421(3) 0.0507(8) Uani 1 1 d .
H25 H 0.9244 -0.0126 0.4199 0.061 Uiso 1 1 calc R
C26 C 0.9008(2) 0.0863(3) 0.5547(3) 0.0539(9) Uani 1 1 d .
H26 H 0.9338 0.0619 0.6208 0.065 Uiso 1 1 calc R
C27 C 0.84893(19) 0.1696(3) 0.5515(3) 0.0519(8) Uani 1 1 d .
H27 H 0.8411 0.2116 0.6149 0.062 Uiso 1 1 calc R
C28 C 0.81043(18) 0.1804(2) 0.4379(3) 0.0466(8) Uani 1 1 d .
H28 H 0.7718 0.2305 0.4120 0.056 Uiso 1 1 calc R
C29 C 0.9936(2) 0.2448(4) 0.3060(3) 0.0723(12) Uani 1 1 d .
H29 H 0.9782 0.2335 0.2262 0.087 Uiso 1 1 calc R
C30 C 1.0502(2) 0.1879(3) 0.3784(4) 0.0756(12) Uani 1 1 d .
H30 H 1.0795 0.1312 0.3567 0.091 Uiso 1 1 calc R
C31 C 1.0552(2) 0.2306(4) 0.4887(4) 0.0782(13) Uani 1 1 d .
H31 H 1.0891 0.2076 0.5547 0.094 Uiso 1 1 calc R
C32 C 1.0024(3) 0.3125(3) 0.4856(4) 0.0744(12) Uani 1 1 d .
H32 H 0.9940 0.3545 0.5488 0.089 Uiso 1 1 calc R
C33 C 0.9638(3) 0.3216(3) 0.3727(4) 0.0712(11) Uani 1 1 d .
H33 H 0.9246 0.3708 0.3459 0.085 Uiso 1 1 calc R

loop_
_atom_site_aniso_label
_atom_site_aniso_U_11
_atom_site_aniso_U_22
_atom_site_aniso_U_33
_atom_site_aniso_U_23
_atom_site_aniso_U_13
_atom_site_aniso_U_12
Fe1 0.0428(3) 0.0572(3) 0.0433(3) 0.0002(2) 0.0040(2) -0.0055(2)
F1 0.0565(12) 0.0992(18) 0.0890(16) -0.0127(14) 0.0159(11) 0.0265(12)
F2 0.0699(13) 0.0538(12) 0.0817(15) 0.0134(11) 0.0044(11) -0.0017(11)
B1 0.043(2) 0.060(3) 0.058(2) 0.001(2) 0.0069(17) 0.0091(19)
N1 0.0437(14) 0.0622(19) 0.0553(17) 0.0044(15) -0.0019(12) 0.0043(14)
N2 0.0486(14) 0.0449(15) 0.0455(16) -0.0022(13) 0.0082(12) 0.0019(12)
C1 0.058(2) 0.093(3) 0.067(3) 0.005(2) -0.0083(19) 0.009(2)
C2 0.066(3) 0.116(4) 0.058(2) -0.003(3) -0.0162(19) 0.006(3)
C3 0.064(2) 0.075(3) 0.051(2) -0.008(2) 0.0021(17) -0.010(2)
C4 0.0481(18) 0.055(2) 0.0439(18) -0.0035(16) 0.0047(14) -0.0058(16)
C5 0.0444(16) 0.0441(18) 0.0424(17) 0.0006(15) 0.0072(13) -0.0053(14)
C6 0.0452(16) 0.0408(17) 0.0429(17) 0.0001(15) 0.0082(13) 0.0004(14)
C7 0.0543(19) 0.0427(18) 0.0453(18) -0.0016(15) 0.0044(14) -0.0007(15)
C8 0.0580(19) 0.0470(19) 0.0447(19) -0.0047(16) 0.0068(15) -0.0100(16)
C9 0.059(2) 0.0470(19) 0.0472(19) -0.0099(16) 0.0133(15) -0.0025(16)
C10 0.0462(17) 0.0424(18) 0.0426(17) -0.0050(15) 0.0046(13) -0.0045(15)
C11 0.061(2) 0.051(2) 0.0451(19) -0.0042(17) 0.0087(15) -0.0046(17)
C12 0.066(2) 0.064(2) 0.049(2) -0.0123(19) 0.0149(17) 0.0005(19)
C13 0.058(2) 0.053(2) 0.062(2) -0.0175(19) 0.0015(17) 0.0034(17)
C14 0.058(2) 0.046(2) 0.057(2) 0.0010(17) 0.0006(16) -0.0004(16)
C15 0.0495(17) 0.050(2) 0.0449(18) -0.0038(16) 0.0057(14) -0.0033(16)
C16 0.068(2) 0.045(2) 0.047(2) -0.0073(16) 0.0075(16) -0.0073(17)
C17 0.068(2) 0.0407(19) 0.048(2) -0.0054(16) 0.0037(16) -0.0052(16)
C18 0.0588(19) 0.0420(18) 0.0441(18) -0.0027(16) 0.0041(15) -0.0068(16)
C19 0.057(2) 0.050(2) 0.052(2) -0.0124(17) 0.0102(15) 0.0018(16)
C20 0.0458(17) 0.054(2) 0.053(2) -0.0039(17) 0.0007(14) 0.0046(16)
C21 0.0426(16) 0.0392(17) 0.0472(18) -0.0020(15) 0.0043(13) -0.0053(14)
C22 0.0507(18) 0.0417(18) 0.0484(19) -0.0054(15) 0.0048(14) 0.0013(15)
C23 0.0556(18) 0.0430(18) 0.0459(19) -0.0030(15) -0.0025(15) 0.0008(15)
C24 0.0361(15) 0.0456(18) 0.0462(18) 0.0009(15) 0.0037(13) -0.0003(14)
C25 0.0463(17) 0.049(2) 0.057(2) 0.0040(17) 0.0074(15) 0.0037(15)
C26 0.0530(19) 0.067(2) 0.0419(18) 0.0073(17) 0.0041(15) 0.0003(17)
C27 0.0479(18) 0.063(2) 0.0454(19) -0.0073(17) 0.0104(14) -0.0030(16)
C28 0.0402(16) 0.0503(19) 0.0494(19) -0.0056(16) 0.0052(14) 0.0009(14)
C29 0.065(2) 0.100(3) 0.054(2) 0.007(2) 0.0175(19) -0.020(2)
C30 0.050(2) 0.080(3) 0.102(3) 0.000(3) 0.032(2) -0.007(2)
C31 0.052(2) 0.109(4) 0.072(3) 0.012(3) -0.0073(19) -0.030(2)
C32 0.087(3) 0.072(3) 0.065(3) -0.006(2) 0.011(2) -0.028(2)
C33 0.080(3) 0.066(3) 0.069(3) 0.013(2) 0.014(2) -0.011(2)

loop_
_atom_type_symbol
_atom_type_description
_atom_type_scat_dispersion_real
_atom_type_scat_dispersion_imag
_atom_type_scat_source
C C 0.0033 0.0016 'International Tables Vol C Tables 4.2.6.8 and 6.1.1.4'
H H 0.0000 0.0000 'International Tables Vol C Tables 4.2.6.8 and 6.1.1.4'
N N 0.0061 0.0033 'International Tables Vol C Tables 4.2.6.8 and 6.1.1.4'
B B 0.0013 0.0007 'International Tables Vol C Tables 4.2.6.8 and 6.1.1.4'
F F 0.0171 0.0103 'International Tables Vol C Tables 4.2.6.8 and 6.1.1.4'
Fe Fe 0.3463 0.8444 'International Tables Vol C Tables 4.2.6.8 and 6.1.1.4'

loop_
_geom_angle_atom_site_label_1
_geom_angle_atom_site_label_2
_geom_angle_atom_site_label_3
_geom_angle
C31 Fe1 C30 40.51(17)
C31 Fe1 C29 67.78(16)
C30 Fe1 C29 40.52(16)
C31 Fe1 C33 67.62(18)
C30 Fe1 C33 68.19(17)
C29 Fe1 C33 40.51(16)
C31 Fe1 C32 40.18(17)
C30 Fe1 C32 68.11(18)
C29 Fe1 C32 67.88(17)
C33 Fe1 C32 40.23(16)
C31 Fe1 C26 109.43(16)
C30 Fe1 C26 124.35(16)
C29 Fe1 C26 159.95(17)
C33 Fe1 C26 158.62(16)
C32 Fe1 C26 123.75(15)
C31 Fe1 C25 124.83(18)
C30 Fe1 C25 108.68(16)
C29 Fe1 C25 123.18(16)
C33 Fe1 C25 158.40(15)
C32 Fe1 C25 160.34(16)
C26 Fe1 C25 40.79(13)
C31 Fe1 C27 123.43(16)
C30 Fe1 C27 159.57(17)
C29 Fe1 C27 158.29(17)
C33 Fe1 C27 122.35(16)
C32 Fe1 C27 107.62(16)
C26 Fe1 C27 40.13(13)
C25 Fe1 C27 68.21(14)
C31 Fe1 C24 160.29(18)
C30 Fe1 C24 123.25(16)
C29 Fe1 C24 107.03(14)
C33 Fe1 C24 121.67(15)
C32 Fe1 C24 157.46(17)
C26 Fe1 C24 68.52(13)
C25 Fe1 C24 40.78(12)
C27 Fe1 C24 68.52(13)
C31 Fe1 C28 158.17(17)
C30 Fe1 C28 159.09(17)
C29 Fe1 C28 122.53(15)
C33 Fe1 C28 106.69(15)
C32 Fe1 C28 121.93(17)
C26 Fe1 C28 67.72(13)
C25 Fe1 C28 68.19(13)
C27 Fe1 C28 40.33(12)
C24 Fe1 C28 40.80(12)
F1 B1 F2 110.0(3)
F1 B1 N1 111.8(3)
F2 B1 N1 109.7(3)
F1 B1 N2 110.6(3)
F2 B1 N2 109.4(3)
N1 B1 N2 105.2(3)
C1 N1 C4 107.6(3)
C1 N1 B1 126.7(3)
C4 N1 B1 125.5(3)
C9 N2 C6 108.1(3)
C9 N2 B1 127.1(3)
C6 N2 B1 124.1(3)
N1 C1 C2 110.0(4)
N1 C1 H1 125.0
C2 C1 H1 125.0
C3 C2 C1 107.7(3)
C3 C2 H2 126.2
C1 C2 H2 126.2
C2 C3 C4 107.3(4)
C2 C3 H3 126.4
C4 C3 H3 126.4
C5 C4 N1 120.6(3)
C5 C4 C3 131.9(3)
N1 C4 C3 107.4(3)
C4 C5 C6 119.9(3)
C4 C5 C10 119.7(3)
C6 C5 C10 120.4(3)
N2 C6 C7 107.7(3)
N2 C6 C5 120.9(3)
C7 C6 C5 131.3(3)
C8 C7 C6 107.8(3)
C8 C7 H7 126.1
C6 C7 H7 126.1
C7 C8 C9 106.5(3)
C7 C8 C16 128.7(3)
C9 C8 C16 124.8(3)
N2 C9 C8 109.9(3)
N2 C9 H9 125.0
C8 C9 H9 125.0
C15 C10 C11 119.1(3)
C15 C10 C5 121.4(3)
C11 C10 C5 119.4(3)
C12 C11 C10 119.8(3)
C12 C11 H11 120.1
C10 C11 H11 120.1
C13 C12 C11 120.8(3)
C13 C12 H12 119.6
C11 C12 H12 119.6
C12 C13 C14 120.0(3)
C12 C13 H13 120.0
C14 C13 H13 120.0
C15 C14 C13 119.8(3)
C15 C14 H14 120.1
C13 C14 H14 120.1
C14 C15 C10 120.5(3)
C14 C15 H15 119.7
C10 C15 H15 119.7
C17 C16 C8 176.2(4)
C16 C17 C18 175.3(4)
C23 C18 C19 118.0(3)
C23 C18 C17 119.9(3)
C19 C18 C17 122.2(3)
C20 C19 C18 120.3(3)
C20 C19 H19 119.8
C18 C19 H19 119.8
C19 C20 C21 122.0(3)
C19 C20 H20 119.0
C21 C20 H20 119.0
C22 C21 C20 117.0(3)
C22 C21 C24 120.5(3)
C20 C21 C24 122.5(3)
C23 C22 C21 121.7(3)
C23 C22 H22 119.2
C21 C22 H22 119.2
C22 C23 C18 120.9(3)
C22 C23 H23 119.5
C18 C23 H23 119.5
C25 C24 C28 107.0(3)
C25 C24 C21 127.1(3)
C28 C24 C21 125.8(3)
C25 C24 Fe1 69.45(18)
C28 C24 Fe1 69.67(17)
C21 C24 Fe1 126.0(2)
C26 C25 C24 107.8(3)
C26 C25 Fe1 69.6(2)
C24 C25 Fe1 69.77(19)
C26 C25 H25 126.1
C24 C25 H25 126.1
Fe1 C25 H25 126.1
C27 C26 C25 108.4(3)
C27 C26 Fe1 70.03(19)
C25 C26 Fe1 69.63(19)
C27 C26 H26 125.8
C25 C26 H26 125.8
Fe1 C26 H26 126.1
C26 C27 C28 108.2(3)
C26 C27 Fe1 69.85(18)
C28 C27 Fe1 70.00(18)
C26 C27 H27 125.9
C28 C27 H27 125.9
Fe1 C27 H27 125.9
C27 C28 C24 108.4(3)
C27 C28 Fe1 69.67(18)
C24 C28 Fe1 69.53(16)
C27 C28 H28 125.8
C24 C28 H28 125.8
Fe1 C28 H28 126.6
C30 C29 C33 108.0(4)
C30 C29 Fe1 69.4(2)
C33 C29 Fe1 69.8(2)
C30 C29 H29 126.0
C33 C29 H29 126.0
Fe1 C29 H29 126.3
C31 C30 C29 107.4(4)
C31 C30 Fe1 69.7(2)
C29 C30 Fe1 70.0(2)
C31 C30 H30 126.3
C29 C30 H30 126.3
Fe1 C30 H30 125.6
C32 C31 C30 108.9(4)
C32 C31 Fe1 70.4(2)
C30 C31 Fe1 69.8(2)
C32 C31 H31 125.6
C30 C31 H31 125.6
Fe1 C31 H31 125.8
C31 C32 C33 107.8(4)
C31 C32 Fe1 69.4(2)
C33 C32 Fe1 69.9(2)
C31 C32 H32 126.1
C33 C32 H32 126.1
Fe1 C32 H32 126.2
C32 C33 C29 108.0(4)
C32 C33 Fe1 69.9(2)
C29 C33 Fe1 69.6(2)
C32 C33 H33 126.0
C29 C33 H33 126.0
Fe1 C33 H33 126.0

loop_
_geom_bond_atom_site_label_1
_geom_bond_atom_site_label_2
_geom_bond_distance
Fe1 C31 2.027(4)
Fe1 C30 2.029(3)
Fe1 C29 2.037(4)
Fe1 C33 2.040(4)
Fe1 C32 2.040(4)
Fe1 C26 2.044(3)
Fe1 C25 2.045(3)
Fe1 C27 2.046(3)
Fe1 C24 2.049(3)
Fe1 C28 2.051(3)
F1 B1 1.368(4)
F2 B1 1.382(5)
B1 N1 1.534(5)
B1 N2 1.556(5)
N1 C1 1.345(4)
N1 C4 1.401(4)
N2 C9 1.342(4)
N2 C6 1.393(4)
C1 C2 1.391(6)
C1 H1 0.9500
C2 C3 1.373(5)
C2 H2 0.9500
C3 C4 1.415(4)
C3 H3 0.9500
C4 C5 1.390(4)
C5 C6 1.405(4)
C5 C10 1.484(4)
C6 C7 1.401(4)
C7 C8 1.388(4)
C7 H7 0.9500
C8 C9 1.405(5)
C8 C16 1.433(4)
C9 H9 0.9500
C10 C15 1.386(4)
C10 C11 1.396(4)
C11 C12 1.378(5)
C11 H11 0.9500
C12 C13 1.371(5)
C12 H12 0.9500
C13 C14 1.383(5)
C13 H13 0.9500
C14 C15 1.381(5)
C14 H14 0.9500
C15 H15 0.9500
C16 C17 1.192(4)
C17 C18 1.436(4)
C18 C23 1.394(4)
C18 C19 1.398(4)
C19 C20 1.376(4)
C19 H19 0.9500
C20 C21 1.394(4)
C20 H20 0.9500
C21 C22 1.390(4)
C21 C24 1.469(4)
C22 C23 1.375(4)
C22 H22 0.9500
C23 H23 0.9500
C24 C25 1.426(4)
C24 C28 1.429(4)
C25 C26 1.425(5)
C25 H25 0.9500
C26 C27 1.403(5)
C26 H26 0.9500
C27 C28 1.412(4)
C27 H27 0.9500
C28 H28 0.9500
C29 C30 1.408(6)
C29 C33 1.411(6)
C29 H29 0.9500
C30 C31 1.404(6)
C30 H30 0.9500
C31 C32 1.397(6)
C31 H31 0.9500
C32 C33 1.403(6)
C32 H32 0.9500
C33 H33 0.9500

loop_
_geom_torsion_atom_site_label_1
_geom_torsion_atom_site_label_2
_geom_torsion_atom_site_label_3
_geom_torsion_atom_site_label_4
_geom_torsion
F1 B1 N1 C1 45.5(5)
F2 B1 N1 C1 -76.8(4)
N2 B1 N1 C1 165.6(3)
F1 B1 N1 C4 -138.8(3)
F2 B1 N1 C4 98.9(4)
N2 B1 N1 C4 -18.7(4)
F1 B1 N2 C9 -48.2(5)
F2 B1 N2 C9 73.2(4)
N1 B1 N2 C9 -169.1(3)
F1 B1 N2 C6 143.3(3)
F2 B1 N2 C6 -95.4(4)
N1 B1 N2 C6 22.4(4)
C4 N1 C1 C2 0.2(4)
B1 N1 C1 C2 176.5(3)
N1 C1 C2 C3 0.2(5)
C1 C2 C3 C4 -0.6(5)
C1 N1 C4 C5 -176.8(3)
B1 N1 C4 C5 6.9(5)
C1 N1 C4 C3 -0.6(4)
B1 N1 C4 C3 -177.0(3)
C2 C3 C4 C5 176.3(4)
C2 C3 C4 N1 0.7(4)
N1 C4 C5 C6 5.2(5)
C3 C4 C5 C6 -169.9(3)
N1 C4 C5 C10 -175.6(3)
C3 C4 C5 C10 9.3(5)
C9 N2 C6 C7 -1.7(3)
B1 N2 C6 C7 168.7(3)
C9 N2 C6 C5 175.1(3)
B1 N2 C6 C5 -14.5(4)
C4 C5 C6 N2 -1.4(4)
C10 C5 C6 N2 179.5(3)
C4 C5 C6 C7 174.7(3)
C10 C5 C6 C7 -4.5(5)
N2 C6 C7 C8 2.0(3)
C5 C6 C7 C8 -174.4(3)
C6 C7 C8 C9 -1.5(4)
C6 C7 C8 C16 176.4(3)
C6 N2 C9 C8 0.8(4)
B1 N2 C9 C8 -169.2(3)
C7 C8 C9 N2 0.4(4)
C16 C8 C9 N2 -177.6(3)
C4 C5 C10 C15 -127.9(3)
C6 C5 C10 C15 51.3(4)
C4 C5 C10 C11 53.0(4)
C6 C5 C10 C11 -127.8(3)
C15 C10 C11 C12 -2.3(5)
C5 C10 C11 C12 176.7(3)
C10 C11 C12 C13 2.2(5)
C11 C12 C13 C14 -0.3(5)
C12 C13 C14 C15 -1.5(5)
C13 C14 C15 C10 1.3(5)
C11 C10 C15 C14 0.6(5)
C5 C10 C15 C14 -178.5(3)
C7 C8 C16 C17 -117(6)
C9 C8 C16 C17 60(6)
C8 C16 C17 C18 -32(9)
C16 C17 C18 C23 -9(5)
C16 C17 C18 C19 172(4)
C23 C18 C19 C20 -2.1(5)
C17 C18 C19 C20 176.7(3)
C18 C19 C20 C21 0.5(5)
C19 C20 C21 C22 1.2(5)
C19 C20 C21 C24 -179.0(3)
C20 C21 C22 C23 -1.4(5)
C24 C21 C22 C23 178.8(3)
C21 C22 C23 C18 -0.1(5)
C19 C18 C23 C22 1.9(5)
C17 C18 C23 C22 -176.9(3)
C22 C21 C24 C25 160.4(3)
C20 C21 C24 C25 -19.4(5)
C22 C21 C24 C28 -19.5(5)
C20 C21 C24 C28 160.7(3)
C22 C21 C24 Fe1 -109.2(3)
C20 C21 C24 Fe1 71.0(4)
C31 Fe1 C24 C25 49.9(5)
C30 Fe1 C24 C25 80.0(2)
C29 Fe1 C24 C25 121.4(2)
C33 Fe1 C24 C25 163.2(2)
C32 Fe1 C24 C25 -165.4(4)
C26 Fe1 C24 C25 -37.85(19)
C27 Fe1 C24 C25 -81.1(2)
C28 Fe1 C24 C25 -118.2(3)
C31 Fe1 C24 C28 168.1(4)
C30 Fe1 C24 C28 -161.8(2)
C29 Fe1 C24 C28 -120.4(2)
C33 Fe1 C24 C28 -78.6(2)
C32 Fe1 C24 C28 -47.2(4)
C26 Fe1 C24 C28 80.3(2)
C25 Fe1 C24 C28 118.2(3)
C27 Fe1 C24 C28 37.08(19)
C31 Fe1 C24 C21 -71.7(5)
C30 Fe1 C24 C21 -41.6(3)
C29 Fe1 C24 C21 -0.2(3)
C33 Fe1 C24 C21 41.6(3)
C32 Fe1 C24 C21 73.0(5)
C26 Fe1 C24 C21 -159.5(3)
C25 Fe1 C24 C21 -121.6(3)
C27 Fe1 C24 C21 157.2(3)
C28 Fe1 C24 C21 120.2(3)
C28 C24 C25 C26 -0.4(3)
C21 C24 C25 C26 179.6(3)
Fe1 C24 C25 C26 59.4(2)
C28 C24 C25 Fe1 -59.8(2)
C21 C24 C25 Fe1 120.2(3)
C31 Fe1 C25 C26 79.3(2)
C30 Fe1 C25 C26 121.3(2)
C29 Fe1 C25 C26 163.8(2)
C33 Fe1 C25 C26 -160.9(4)
C32 Fe1 C25 C26 44.2(5)
C27 Fe1 C25 C26 -37.13(18)
C24 Fe1 C25 C26 -119.1(3)
C28 Fe1 C25 C26 -80.7(2)
C31 Fe1 C25 C24 -161.7(2)
C30 Fe1 C25 C24 -119.6(2)
C29 Fe1 C25 C24 -77.1(2)
C33 Fe1 C25 C24 -41.8(5)
C32 Fe1 C25 C24 163.3(4)
C26 Fe1 C25 C24 119.1(3)
C27 Fe1 C25 C24 81.93(19)
C28 Fe1 C25 C24 38.34(17)
C24 C25 C26 C27 0.0(4)
Fe1 C25 C26 C27 59.5(2)
C24 C25 C26 Fe1 -59.5(2)
C31 Fe1 C26 C27 119.2(2)
C30 Fe1 C26 C27 161.9(2)
C29 Fe1 C26 C27 -162.5(4)
C33 Fe1 C26 C27 41.1(5)
C32 Fe1 C26 C27 76.8(3)
C25 Fe1 C26 C27 -119.6(3)
C24 Fe1 C26 C27 -81.7(2)
C28 Fe1 C26 C27 -37.61(19)
C31 Fe1 C26 C25 -121.2(2)
C30 Fe1 C26 C25 -78.6(2)
C29 Fe1 C26 C25 -42.9(5)
C33 Fe1 C26 C25 160.7(4)
C32 Fe1 C26 C25 -163.6(2)
C27 Fe1 C26 C25 119.6(3)
C24 Fe1 C26 C25 37.84(18)
C28 Fe1 C26 C25 81.96(19)
C25 C26 C27 C28 0.4(4)
Fe1 C26 C27 C28 59.7(2)
C25 C26 C27 Fe1 -59.2(2)
C31 Fe1 C27 C26 -80.5(3)
C30 Fe1 C27 C26 -47.4(5)
C29 Fe1 C27 C26 163.8(4)
C33 Fe1 C27 C26 -163.5(2)
C32 Fe1 C27 C26 -121.8(2)
C25 Fe1 C27 C26 37.72(19)
C24 Fe1 C27 C26 81.7(2)
C28 Fe1 C27 C26 119.2(3)
C31 Fe1 C27 C28 160.2(2)
C30 Fe1 C27 C28 -166.6(4)
C29 Fe1 C27 C28 44.6(5)
C33 Fe1 C27 C28 77.2(2)
C32 Fe1 C27 C28 118.9(2)
C26 Fe1 C27 C28 -119.2(3)
C25 Fe1 C27 C28 -81.5(2)
C24 Fe1 C27 C28 -37.50(19)
C26 C27 C28 C24 -0.7(4)
Fe1 C27 C28 C24 58.9(2)
C26 C27 C28 Fe1 -59.6(2)
C25 C24 C28 C27 0.7(3)
C21 C24 C28 C27 -179.3(3)
Fe1 C24 C28 C27 -59.0(2)
C25 C24 C28 Fe1 59.7(2)
C21 C24 C28 Fe1 -120.4(3)
C31 Fe1 C28 C27 -49.4(5)
C30 Fe1 C28 C27 166.9(4)
C29 Fe1 C28 C27 -162.1(2)
C33 Fe1 C28 C27 -120.7(2)
C32 Fe1 C28 C27 -79.5(3)
C26 Fe1 C28 C27 37.4(2)
C25 Fe1 C28 C27 81.6(2)
C24 Fe1 C28 C27 119.9(3)
C31 Fe1 C28 C24 -169.3(4)
C30 Fe1 C28 C24 47.0(5)
C29 Fe1 C28 C24 78.0(2)
C33 Fe1 C28 C24 119.4(2)
C32 Fe1 C28 C24 160.6(2)
C26 Fe1 C28 C24 -82.5(2)
C25 Fe1 C28 C24 -38.32(18)
C27 Fe1 C28 C24 -119.9(3)
C31 Fe1 C29 C30 38.2(3)
C33 Fe1 C29 C30 119.3(4)
C32 Fe1 C29 C30 81.7(3)
C26 Fe1 C29 C30 -47.7(5)
C25 Fe1 C29 C30 -79.9(3)
C27 Fe1 C29 C30 163.8(4)
C24 Fe1 C29 C30 -121.6(3)
C28 Fe1 C29 C30 -163.6(2)
C31 Fe1 C29 C33 -81.1(3)
C30 Fe1 C29 C33 -119.3(4)
C32 Fe1 C29 C33 -37.5(3)
C26 Fe1 C29 C33 -167.0(4)
C25 Fe1 C29 C33 160.9(2)
C27 Fe1 C29 C33 44.6(5)
C24 Fe1 C29 C33 119.1(2)
C28 Fe1 C29 C33 77.2(3)
C33 C29 C30 C31 -0.5(4)
Fe1 C29 C30 C31 -59.9(3)
C33 C29 C30 Fe1 59.4(3)
C29 Fe1 C30 C31 118.2(4)
C33 Fe1 C30 C31 80.6(3)
C32 Fe1 C30 C31 37.1(3)
C26 Fe1 C30 C31 -79.7(3)
C25 Fe1 C30 C31 -122.2(3)
C27 Fe1 C30 C31 -44.6(6)
C24 Fe1 C30 C31 -164.9(3)
C28 Fe1 C30 C31 160.2(4)
C31 Fe1 C30 C29 -118.2(4)
C33 Fe1 C30 C29 -37.6(3)
C32 Fe1 C30 C29 -81.1(3)
C26 Fe1 C30 C29 162.1(2)
C25 Fe1 C30 C29 119.6(3)
C27 Fe1 C30 C29 -162.8(4)
C24 Fe1 C30 C29 76.8(3)
C28 Fe1 C30 C29 42.0(6)
C29 C30 C31 C32 0.4(4)
Fe1 C30 C31 C32 -59.8(3)
C29 C30 C31 Fe1 60.2(3)
C30 Fe1 C31 C32 119.8(4)
C29 Fe1 C31 C32 81.6(3)
C33 Fe1 C31 C32 37.6(2)
C26 Fe1 C31 C32 -119.7(2)
C25 Fe1 C31 C32 -162.6(2)
C27 Fe1 C31 C32 -77.3(3)
C24 Fe1 C31 C32 159.9(4)
C28 Fe1 C31 C32 -41.3(5)
C29 Fe1 C31 C30 -38.2(3)
C33 Fe1 C31 C30 -82.1(3)
C32 Fe1 C31 C30 -119.8(4)
C26 Fe1 C31 C30 120.5(3)
C25 Fe1 C31 C30 77.7(3)
C27 Fe1 C31 C30 162.9(3)
C24 Fe1 C31 C30 40.1(6)
C28 Fe1 C31 C30 -161.0(4)
C30 C31 C32 C33 -0.1(4)
Fe1 C31 C32 C33 -59.5(3)
C30 C31 C32 Fe1 59.5(3)
C30 Fe1 C32 C31 -37.4(3)
C29 Fe1 C32 C31 -81.3(3)
C33 Fe1 C32 C31 -119.1(4)
C26 Fe1 C32 C31 80.1(3)
C25 Fe1 C32 C31 46.9(6)
C27 Fe1 C32 C31 121.3(3)
C24 Fe1 C32 C31 -162.4(3)
C28 Fe1 C32 C31 163.2(2)
C31 Fe1 C32 C33 119.1(4)
C30 Fe1 C32 C33 81.7(3)
C29 Fe1 C32 C33 37.8(3)
C26 Fe1 C32 C33 -160.8(2)
C25 Fe1 C32 C33 166.0(4)
C27 Fe1 C32 C33 -119.6(3)
C24 Fe1 C32 C33 -43.3(5)
C28 Fe1 C32 C33 -77.7(3)
C31 C32 C33 C29 -0.2(4)
Fe1 C32 C33 C29 -59.5(3)
C31 C32 C33 Fe1 59.2(3)
C30 C29 C33 C32 0.5(4)
Fe1 C29 C33 C32 59.6(3)
C30 C29 C33 Fe1 -59.2(3)
C31 Fe1 C33 C32 -37.6(3)
C30 Fe1 C33 C32 -81.5(3)
C29 Fe1 C33 C32 -119.1(4)
C26 Fe1 C33 C32 48.7(5)
C25 Fe1 C33 C32 -167.2(4)
C27 Fe1 C33 C32 78.8(3)
C24 Fe1 C33 C32 162.0(2)
C28 Fe1 C33 C32 120.0(3)
C31 Fe1 C33 C29 81.5(3)
C30 Fe1 C33 C29 37.6(2)
C32 Fe1 C33 C29 119.1(4)
C26 Fe1 C33 C29 167.8(4)
C25 Fe1 C33 C29 -48.1(5)
C27 Fe1 C33 C29 -162.1(2)
C24 Fe1 C33 C29 -78.9(3)
C28 Fe1 C33 C29 -120.9(2)
